data_2013686
loop_
_publ_author_name
'Vladimir N. Nesterov'
'Tatiana V. Timofeeva'
'Sergey S. Sarkisov'
'Alexander Leyderman'
'Charles Y.-C. Lee'
'Mikhail Yu. Antipin'

_publ_section_title
;
 3,5-Bis[4-(diethylamino)benzylidene]-1-methyl-4-piperidone and
 3,5-bis[4-(diethylamino)cinnamylidene]-1-methyl-4-piperidone:
 prospective biophotonic materials
;
_journal_issue 11
_journal_name_full 'Acta Crystallographica Section C'
_journal_page_first o605
_journal_page_last o608
_journal_paper_doi 10.1107/S0108270103020237
_journal_volume 59
_journal_year 2003
_chemical_formula_iupac 'C28 H37 N3 O'
_chemical_formula_moiety 'C28 H37 N3 O'
_chemical_formula_sum 'C28 H37 N3 O'
_chemical_formula_weight 431.61
_chemical_name_systematic
;
  ?
;
_space_group_IT_number 14
_symmetry_cell_setting monoclinic
_symmetry_space_group_name_Hall '-P 2ybc'
_symmetry_space_group_name_H-M 'P 1 21/c 1'
_atom_sites_solution_hydrogens geom
_atom_sites_solution_primary direct
_atom_sites_solution_secondary difmap
_audit_creation_method SHELXL-97
_cell_angle_alpha 90.00
_cell_angle_beta 97.55(3)
_cell_angle_gamma 90.00
_cell_formula_units_Z 4
_cell_length_a 9.2260(18)
_cell_length_b 16.181(3)
_cell_length_c 16.862(3)
_cell_measurement_reflns_used 24
_cell_measurement_temperature 298(2)
_cell_measurement_theta_max 12
_cell_measurement_theta_min 11
_cell_volume 2495.4(8)
_computing_cell_refinement 'Enraf--Nonius CAD-4'
_computing_data_collection 'Enraf--Nonius CAD-4 (Enraf--Nonuis, 1989)'
_computing_data_reduction 'SHELXTL-Plus (Sheldrick, 1994)'
_computing_molecular_graphics SHELXTL-Plus
_computing_publication_material SHELXL97
_computing_structure_refinement 'SHELXL97 (Sheldrick, 1997)'
_computing_structure_solution 'SHELXS97 (Sheldrick, 1990)'
_diffrn_ambient_temperature 298(2)
_diffrn_measured_fraction_theta_full 0.980
_diffrn_measured_fraction_theta_max 0.980
_diffrn_measurement_device_type 'Enraf--Nonius CAD-4'
_diffrn_measurement_method \q/2\q
_diffrn_radiation_monochromator graphite
_diffrn_radiation_source 'fine-focus sealed tube'
_diffrn_radiation_type MoK\a
_diffrn_radiation_wavelength 0.71073
_diffrn_reflns_av_R_equivalents 0.0197
_diffrn_reflns_av_sigmaI/netI 0.0532
_diffrn_reflns_limit_h_max 11
_diffrn_reflns_limit_h_min 0
_diffrn_reflns_limit_k_max 20
_diffrn_reflns_limit_k_min 0
_diffrn_reflns_limit_l_max 21
_diffrn_reflns_limit_l_min -21
_diffrn_reflns_number 5646
_diffrn_reflns_theta_full 26.97
_diffrn_reflns_theta_max 26.97
_diffrn_reflns_theta_min 1.75
_diffrn_standards_decay_% 3
_diffrn_standards_interval_count 97
_diffrn_standards_number 3
_exptl_absorpt_coefficient_mu 0.070
_exptl_absorpt_correction_type none
_exptl_crystal_colour orange
_exptl_crystal_density_diffrn 1.149
_exptl_crystal_density_method 'not measured'
_exptl_crystal_description prism
_exptl_crystal_F_000 936
_exptl_crystal_size_max 0.50
_exptl_crystal_size_mid 0.40
_exptl_crystal_size_min 0.30
_refine_diff_density_max 0.143
_refine_diff_density_min -0.197
_refine_ls_extinction_method none
_refine_ls_goodness_of_fit_ref 1.186
_refine_ls_hydrogen_treatment constr
_refine_ls_matrix_type full
_refine_ls_number_parameters 313
_refine_ls_number_reflns 5319
_refine_ls_number_restraints 0
_refine_ls_restrained_S_all 1.186
_refine_ls_R_factor_all 0.1415
_refine_ls_R_factor_gt 0.0525
_refine_ls_shift/su_max 0.000
_refine_ls_shift/su_mean 0.000
_refine_ls_structure_factor_coef Fsqd
_refine_ls_weighting_details 'calc w=1/[\s^2^(Fo^2^)+(0.05P)^2^] where P=(Fo^2^+2Fc^2^)/3'
_refine_ls_weighting_scheme calc
_refine_ls_wR_factor_gt 0.1125
_refine_ls_wR_factor_ref 0.1328
_reflns_number_gt 2701
_reflns_number_total 5319
_reflns_threshold_expression I>2\s(I)
_cod_data_source_file sq1020.cif
_cod_data_source_block I
_cod_depositor_comments
;
The following automatic conversions were performed:
'_symmetry_cell_setting' value 'Monoclinic' changed to 'monoclinic'
according to '/home/saulius/struct/CIF-dictionaries/cif_core.dic'
dictionary named 'cif_core.dic' version 2.4.1 from 2010-06-29.

Automatic conversion script
Id: cif_fix_enum 1527 2010-12-29 10:47:43Z saulius 

The following automatic conversions were performed:

'_symmetry_cell_setting' value 'Monoclinic' changed to 'monoclinic'
according to /home/saulius/struct/CIF-dictionaries/cif_core.dic
dictionary named 'cif_core.dic' version 2.4.1 from 2010-06-29.

Automatic conversion script
Id: cif_fix_values 1715 2011-07-08 13:25:40Z adriana 
;
_cod_original_cell_volume 2495.4(9)
_cod_original_sg_symbol_H-M 'P 21/c'
_cod_database_code 2013686

loop_
_symmetry_equiv_pos_as_xyz
'x, y, z'
'-x, y+1/2, -z+1/2'
'-x, -y, -z'
'x, -y-1/2, z-1/2'

loop_
_atom_site_label
_atom_site_fract_x
_atom_site_fract_y
_atom_site_fract_z
_atom_site_U_iso_or_equiv
_atom_site_adp_type
_atom_site_calc_flag
_atom_site_refinement_flags
_atom_site_occupancy
_atom_site_disorder_assembly
_atom_site_disorder_group
_atom_site_type_symbol
O1 0.83458(15) 0.50112(9) 0.41861(10) 0.0779(5) Uani d . 1 . . O
N1 0.56783(16) 0.30942(9) 0.38437(9) 0.0509(4) Uani d . 1 . . N
N2 -0.00216(18) 0.66852(11) 0.24463(10) 0.0642(5) Uani d . 1 . . N
N3 1.3021(2) 0.09895(12) 0.62789(13) 0.0859(6) Uani d . 1 . . N
C1 0.4683(2) 0.23929(13) 0.37497(14) 0.0672(6) Uani d . 1 . . C
H1A 0.3931 0.2494 0.3310 0.101 Uiso calc R 1 . . H
H1B 0.4247 0.2319 0.4231 0.101 Uiso calc R 1 . . H
H1C 0.5214 0.1903 0.3645 0.101 Uiso calc R 1 . . H
C2 0.6856(2) 0.29469(11) 0.44949(11) 0.0509(5) Uani d . 1 . . C
H2A 0.7332 0.2427 0.4406 0.061 Uiso calc R 1 . . H
H2B 0.6450 0.2905 0.4996 0.061 Uiso calc R 1 . . H
C3 0.79545(18) 0.36280(11) 0.45511(10) 0.0446(4) Uani d . 1 . . C
C4 0.74725(19) 0.44494(11) 0.42398(12) 0.0503(5) Uani d . 1 . . C
C5 0.58755(19) 0.45836(11) 0.40005(11) 0.0473(4) Uani d . 1 . . C
C6 0.48998(19) 0.38474(11) 0.39977(12) 0.0530(5) Uani d . 1 . . C
H6A 0.4539 0.3804 0.4511 0.064 Uiso calc R 1 . . H
H6B 0.4065 0.3916 0.3589 0.064 Uiso calc R 1 . . H
C7 0.5445(2) 0.53478(12) 0.37740(11) 0.0507(5) Uani d . 1 . . C
H7A 0.6202 0.5730 0.3799 0.061 Uiso calc R 1 . . H
C8 0.40107(19) 0.56881(11) 0.34968(11) 0.0482(5) Uani d . 1 . . C
C9 0.3927(2) 0.64056(12) 0.30380(12) 0.0560(5) Uani d . 1 . . C
H9A 0.4791 0.6669 0.2957 0.067 Uiso calc R 1 . . H
C10 0.2622(2) 0.67437(12) 0.26982(12) 0.0575(5) Uani d . 1 . . C
H10A 0.2626 0.7220 0.2390 0.069 Uiso calc R 1 . . H
C11 0.1292(2) 0.63796(12) 0.28104(11) 0.0519(5) Uani d . 1 . . C
C12 0.1358(2) 0.56881(12) 0.33159(11) 0.0537(5) Uani d . 1 . . C
H12A 0.0493 0.5450 0.3432 0.064 Uiso calc R 1 . . H
C13 0.2663(2) 0.53563(12) 0.36418(11) 0.0520(5) Uani d . 1 . . C
H13A 0.2660 0.4895 0.3971 0.062 Uiso calc R 1 . . H
C14 -0.0105(3) 0.73233(14) 0.18330(13) 0.0697(6) Uani d . 1 . . C
H14A -0.0942 0.7212 0.1436 0.084 Uiso calc R 1 . . H
H14B 0.0764 0.7292 0.1567 0.084 Uiso calc R 1 . . H
C15 -0.0235(4) 0.81809(16) 0.21457(16) 0.1007(9) Uani d . 1 . . C
H15A -0.0332 0.8565 0.1708 0.151 Uiso calc R 1 . . H
H15B 0.0624 0.8313 0.2509 0.151 Uiso calc R 1 . . H
H15C -0.1081 0.8216 0.2421 0.151 Uiso calc R 1 . . H
C16 -0.1404(2) 0.63388(15) 0.25995(14) 0.0712(6) Uani d . 1 . . C
H16A -0.2137 0.6772 0.2542 0.085 Uiso calc R 1 . . H
H16B -0.1306 0.6146 0.3149 0.085 Uiso calc R 1 . . H
C17 -0.1928(3) 0.5636(2) 0.2055(2) 0.1145(10) Uani d . 1 . . C
H17A -0.2898 0.5481 0.2146 0.172 Uiso calc R 1 . . H
H17B -0.1283 0.5173 0.2163 0.172 Uiso calc R 1 . . H
H17C -0.1941 0.5806 0.1509 0.172 Uiso calc R 1 . . H
C18 0.93712(18) 0.35634(11) 0.48708(11) 0.0476(4) Uani d . 1 . . C
H18A 0.9901 0.4051 0.4856 0.057 Uiso calc R 1 . . H
C19 1.02165(19) 0.28738(11) 0.52331(10) 0.0458(4) Uani d . 1 . . C
C20 1.1744(2) 0.29593(12) 0.53474(11) 0.0540(5) Uani d . 1 A . C
H20A 1.2151 0.3450 0.5193 0.065 Uiso calc R 1 . . H
C21 1.2660(2) 0.23474(12) 0.56788(13) 0.0620(5) Uani d . 1 . . C
H21A 1.3665 0.2434 0.5742 0.074 Uiso calc R 1 A . H
C22 1.2120(2) 0.16009(12) 0.59223(12) 0.0587(5) Uani d . 1 A . C
C23 1.0604(2) 0.15082(13) 0.58078(12) 0.0621(5) Uani d . 1 . . C
H23A 1.0199 0.1013 0.5952 0.075 Uiso calc R 1 A . H
C24 0.9694(2) 0.21293(12) 0.54877(11) 0.0577(5) Uani d . 1 A . C
H24A 0.8689 0.2047 0.5440 0.069 Uiso calc R 1 . . H
C25 1.4573(6) 0.1180(3) 0.6607(4) 0.0789(12) Uani d P 0.67 A 1 C
H25A 1.4868 0.0850 0.7081 0.095 Uiso calc PR 0.67 A 1 H
H25B 1.4668 0.1759 0.6752 0.095 Uiso calc PR 0.67 A 1 H
C26 1.5534(10) 0.0982(5) 0.5969(5) 0.126(2) Uani d P 0.67 A 1 C
H26A 1.6542 0.1040 0.6189 0.189 Uiso calc PR 0.67 A 1 H
H26B 1.5313 0.1355 0.5527 0.189 Uiso calc PR 0.67 A 1 H
H26C 1.5354 0.0424 0.5787 0.189 Uiso calc PR 0.67 A 1 H
C25A 1.4547(11) 0.0917(5) 0.6014(9) 0.072(2) Uani d P 0.33 A 2 C
H25C 1.4771 0.0345 0.5905 0.086 Uiso calc PR 0.33 A 2 H
H25D 1.4608 0.1242 0.5536 0.086 Uiso calc PR 0.33 A 2 H
C26A 1.5556(18) 0.1237(7) 0.6692(11) 0.125(5) Uani d P 0.33 A 2 C
H26D 1.6470 0.1380 0.6514 0.188 Uiso calc PR 0.33 A 2 H
H26E 1.5717 0.0821 0.7100 0.188 Uiso calc PR 0.33 A 2 H
H26F 1.5139 0.1719 0.6905 0.188 Uiso calc PR 0.33 A 2 H
C27 1.2459(3) 0.01878(15) 0.64660(16) 0.0842(8) Uani d . 1 A . C
H27A 1.1587 0.0269 0.6721 0.101 Uiso calc R 1 . . H
H27B 1.3180 -0.0083 0.6851 0.101 Uiso calc R 1 . . H
C28 1.2093(4) -0.03735(18) 0.5768(2) 0.1254(12) Uani d . 1 . . C
H28A 1.1695 -0.0880 0.5943 0.188 Uiso calc R 1 A . H
H28B 1.2962 -0.0490 0.5531 0.188 Uiso calc R 1 . . H
H28C 1.1386 -0.0112 0.5380 0.188 Uiso calc R 1 . . H

loop_
_atom_site_aniso_label
_atom_site_aniso_U_11
_atom_site_aniso_U_22
_atom_site_aniso_U_33
_atom_site_aniso_U_12
_atom_site_aniso_U_13
_atom_site_aniso_U_23
O1 0.0403(8) 0.0568(8) 0.1295(14) -0.0077(7) -0.0160(8) 0.0244(9)
N1 0.0353(8) 0.0489(9) 0.0658(10) -0.0037(7) -0.0031(7) -0.0068(8)
N2 0.0463(10) 0.0768(12) 0.0673(11) 0.0139(9) -0.0012(8) 0.0168(9)
N3 0.0595(12) 0.0672(12) 0.1259(17) 0.0090(10) -0.0072(11) 0.0339(12)
C1 0.0469(12) 0.0593(12) 0.0922(16) -0.0134(10) -0.0026(11) -0.0116(11)
C2 0.0390(10) 0.0490(11) 0.0630(11) -0.0027(8) 0.0003(9) 0.0001(9)
C3 0.0323(9) 0.0476(10) 0.0525(10) -0.0018(8) 0.0000(7) -0.0021(8)
C4 0.0346(10) 0.0455(11) 0.0675(12) -0.0073(9) -0.0051(9) 0.0038(9)
C5 0.0327(9) 0.0500(11) 0.0567(11) -0.0019(8) -0.0031(8) 0.0003(9)
C6 0.0331(10) 0.0569(12) 0.0669(12) -0.0035(9) -0.0008(8) 0.0001(10)
C7 0.0352(10) 0.0533(11) 0.0605(12) -0.0031(9) -0.0053(8) -0.0024(9)
C8 0.0381(10) 0.0499(11) 0.0542(11) 0.0028(8) -0.0025(8) -0.0019(9)
C9 0.0413(11) 0.0545(12) 0.0698(12) -0.0014(9) -0.0025(9) 0.0017(10)
C10 0.0527(12) 0.0510(11) 0.0667(13) 0.0057(9) 0.0002(10) 0.0069(10)
C11 0.0420(11) 0.0578(12) 0.0545(11) 0.0107(9) 0.0015(8) -0.0005(10)
C12 0.0366(10) 0.0641(12) 0.0601(12) 0.0075(9) 0.0054(9) 0.0047(10)
C13 0.0434(11) 0.0561(11) 0.0559(11) 0.0073(9) 0.0045(9) 0.0079(9)
C14 0.0611(14) 0.0819(16) 0.0643(13) 0.0234(12) 0.0017(10) 0.0157(12)
C15 0.134(3) 0.0798(18) 0.0915(19) 0.0342(17) 0.0279(17) 0.0164(14)
C16 0.0410(12) 0.0890(16) 0.0814(15) 0.0163(12) 0.0001(10) 0.0125(13)
C17 0.082(2) 0.126(3) 0.129(3) -0.0117(18) -0.0088(18) -0.014(2)
C18 0.0381(10) 0.0444(10) 0.0582(11) -0.0014(8) -0.0009(8) -0.0015(9)
C19 0.0378(10) 0.0464(10) 0.0517(10) -0.0001(8) 0.0000(8) -0.0009(8)
C20 0.0411(11) 0.0497(11) 0.0685(12) -0.0017(9) -0.0027(9) 0.0057(9)
C21 0.0382(11) 0.0564(12) 0.0885(14) 0.0025(10) -0.0029(10) 0.0090(11)
C22 0.0530(12) 0.0549(12) 0.0660(13) 0.0081(10) -0.0003(10) 0.0116(10)
C23 0.0528(13) 0.0539(12) 0.0778(14) -0.0071(10) 0.0018(10) 0.0161(10)
C24 0.0409(11) 0.0617(13) 0.0688(13) -0.0032(9) 0.0005(9) 0.0102(10)
C25 0.069(3) 0.078(3) 0.085(4) 0.018(3) -0.009(3) 0.017(3)
C26 0.092(4) 0.139(5) 0.153(6) 0.033(4) 0.042(5) 0.045(5)
C25A 0.064(6) 0.056(4) 0.096(8) 0.015(4) 0.009(6) 0.011(5)
C26A 0.071(7) 0.099(7) 0.192(16) 0.014(6) -0.036(10) -0.014(8)
C27 0.0833(17) 0.0684(16) 0.0964(18) 0.0095(13) -0.0049(14) 0.0306(14)
C28 0.157(3) 0.0771(18) 0.135(3) 0.013(2) -0.008(2) -0.0026(19)

loop_
_atom_type_symbol
_atom_type_description
_atom_type_scat_dispersion_real
_atom_type_scat_dispersion_imag
_atom_type_scat_source
C C 0.0033 0.0016 'International Tables Vol C Tables 4.2.6.8 and 6.1.1.4'
H H 0.0000 0.0000 'International Tables Vol C Tables 4.2.6.8 and 6.1.1.4'
N N 0.0061 0.0033 'International Tables Vol C Tables 4.2.6.8 and 6.1.1.4'
O O 0.0106 0.0060 'International Tables Vol C Tables 4.2.6.8 and 6.1.1.4'

loop_
_geom_angle_atom_site_label_1
_geom_angle_atom_site_label_2
_geom_angle_atom_site_label_3
_geom_angle
_geom_angle_publ_flag
C1 N1 C6 110.69(15) yes
C1 N1 C2 110.57(15) yes
C6 N1 C2 109.79(14) yes
C11 N2 C16 121.74(17) no
C11 N2 C14 122.19(17) no
C16 N2 C14 115.85(16) no
C22 N3 C27 121.71(19) no
C22 N3 C25 120.4(2) no
C27 N3 C25 117.2(2) no
C22 N3 C25A 116.8(4) no
C27 N3 C25A 111.3(3) no
N1 C1 H1A 109.5 no
N1 C1 H1B 109.5 no
H1A C1 H1B 109.5 no
N1 C1 H1C 109.5 no
H1A C1 H1C 109.5 no
H1B C1 H1C 109.5 no
N1 C2 C3 111.08(15) no
N1 C2 H2A 109.4 no
C3 C2 H2A 109.4 no
N1 C2 H2B 109.4 no
C3 C2 H2B 109.4 no
H2A C2 H2B 108.0 no
C18 C3 C4 116.23(16) yes
C18 C3 C2 125.59(16) yes
C4 C3 C2 118.17(15) yes
O1 C4 C3 121.59(16) yes
O1 C4 C5 120.50(16) yes
C3 C4 C5 117.91(15) yes
C7 C5 C4 117.20(16) yes
C7 C5 C6 125.44(16) yes
C4 C5 C6 117.29(16) yes
N1 C6 C5 110.94(15) no
N1 C6 H6A 109.5 no
C5 C6 H6A 109.5 no
N1 C6 H6B 109.5 no
C5 C6 H6B 109.5 no
H6A C6 H6B 108.0 no
C5 C7 C8 131.72(18) yes
C5 C7 H7A 114.1 no
C8 C7 H7A 114.1 no
C9 C8 C13 115.44(16) no
C9 C8 C7 118.50(17) no
C13 C8 C7 126.06(17) yes
C10 C9 C8 123.01(18) no
C10 C9 H9A 118.5 no
C8 C9 H9A 118.5 no
C9 C10 C11 120.79(18) no
C9 C10 H10A 119.6 no
C11 C10 H10A 119.6 no
N2 C11 C10 121.72(18) no
N2 C11 C12 121.54(18) no
C10 C11 C12 116.74(16) no
C13 C12 C11 121.55(18) no
C13 C12 H12A 119.2 no
C11 C12 H12A 119.2 no
C12 C13 C8 122.23(18) no
C12 C13 H13A 118.9 no
C8 C13 H13A 118.9 no
N2 C14 C15 114.02(18) no
N2 C14 H14A 108.7 no
C15 C14 H14A 108.7 no
N2 C14 H14B 108.7 no
C15 C14 H14B 108.7 no
H14A C14 H14B 107.6 no
C14 C15 H15A 109.5 no
C14 C15 H15B 109.5 no
H15A C15 H15B 109.5 no
C14 C15 H15C 109.5 no
H15A C15 H15C 109.5 no
H15B C15 H15C 109.5 no
N2 C16 C17 113.9(2) no
N2 C16 H16A 108.8 no
C17 C16 H16A 108.8 no
N2 C16 H16B 108.8 no
C17 C16 H16B 108.8 no
H16A C16 H16B 107.7 no
C16 C17 H17A 109.5 no
C16 C17 H17B 109.5 no
H17A C17 H17B 109.5 no
C16 C17 H17C 109.5 no
H17A C17 H17C 109.5 no
H17B C17 H17C 109.5 no
C3 C18 C19 131.79(17) yes
C3 C18 H18A 114.1 no
C19 C18 H18A 114.1 no
C24 C19 C20 115.24(17) no
C24 C19 C18 127.58(17) yes
C20 C19 C18 117.18(16) no
C21 C20 C19 122.55(18) no
C21 C20 H20A 118.7 no
C19 C20 H20A 118.7 no
C20 C21 C22 121.50(19) no
C20 C21 H21A 119.3 no
C22 C21 H21A 119.3 no
N3 C22 C21 122.27(19) no
N3 C22 C23 121.30(19) no
C21 C22 C23 116.41(17) no
C24 C23 C22 121.71(18) no
C24 C23 H23A 119.1 no
C22 C23 H23A 119.1 no
C23 C24 C19 122.56(18) no
C23 C24 H24A 118.7 no
C19 C24 H24A 118.7 no
N3 C25 C26 108.4(8) no
N3 C25 H25A 110.0 no
C26 C25 H25A 110.0 no
N3 C25 H25B 110.0 no
C26 C25 H25B 110.0 no
H25A C25 H25B 108.4 no
C26A C25A N3 104.9(16) no
C26A C25A H25C 110.8 no
N3 C25A H25C 110.8 no
C26A C25A H25D 110.8 no
N3 C25A H25D 110.8 no
H25C C25A H25D 108.8 no
C25A C26A H26D 109.5 no
C25A C26A H26E 109.5 no
H26D C26A H26E 109.5 no
C25A C26A H26F 109.5 no
H26D C26A H26F 109.5 no
H26E C26A H26F 109.5 no
N3 C27 C28 115.1(2) no
N3 C27 H27A 108.5 no
C28 C27 H27A 108.5 no
N3 C27 H27B 108.5 no
C28 C27 H27B 108.5 no
H27A C27 H27B 107.5 no
C27 C28 H28A 109.5 no
C27 C28 H28B 109.5 no
H28A C28 H28B 109.5 no
C27 C28 H28C 109.5 no
H28A C28 H28C 109.5 no
H28B C28 H28C 109.5 no

loop_
_geom_bond_atom_site_label_1
_geom_bond_atom_site_label_2
_geom_bond_site_symmetry_1
_geom_bond_site_symmetry_2
_geom_bond_distance
_geom_bond_publ_flag
O1 C4 . . 1.226(2) yes
N1 C1 . . 1.455(2) no
N1 C6 . . 1.455(2) no
N1 C2 . . 1.459(2) no
N2 C11 . . 1.376(2) yes
N2 C16 . . 1.447(3) no
N2 C14 . . 1.456(3) no
N3 C22 . . 1.379(2) yes
N3 C27 . . 1.447(3) no
N3 C25 . . 1.497(7) no
N3 C25A . . 1.536(13) no
C1 H1A . . 0.9600 no
C1 H1B . . 0.9600 no
C1 H1C . . 0.9600 no
C2 C3 . . 1.492(2) no
C2 H2A . . 0.9700 no
C2 H2B . . 0.9700 no
C3 C18 . . 1.351(2) yes
C3 C4 . . 1.476(2) yes
C4 C5 . . 1.492(2) yes
C5 C7 . . 1.339(2) yes
C5 C6 . . 1.493(3) no
C6 H6A . . 0.9700 no
C6 H6B . . 0.9700 no
C7 C8 . . 1.453(3) yes
C7 H7A . . 0.9300 no
C8 C9 . . 1.392(3) yes
C8 C13 . . 1.405(3) yes
C9 C10 . . 1.377(3) yes
C9 H9A . . 0.9300 no
C10 C11 . . 1.396(3) yes
C10 H10A . . 0.9300 no
C11 C12 . . 1.403(3) yes
C12 C13 . . 1.367(3) yes
C12 H12A . . 0.9300 no
C13 H13A . . 0.9300 no
C14 C15 . . 1.495(3) no
C14 H14A . . 0.9700 no
C14 H14B . . 0.9700 no
C15 H15A . . 0.9600 no
C15 H15B . . 0.9600 no
C15 H15C . . 0.9600 no
C16 C17 . . 1.501(4) no
C16 H16A . . 0.9700 no
C16 H16B . . 0.9700 no
C17 H17A . . 0.9600 no
C17 H17B . . 0.9600 no
C17 H17C . . 0.9600 no
C18 C19 . . 1.450(2) yes
C18 H18A . . 0.9300 no
C19 C24 . . 1.386(3) yes
C19 C20 . . 1.404(3) yes
C20 C21 . . 1.372(3) yes
C20 H20A . . 0.9300 no
C21 C22 . . 1.389(3) yes
C21 H21A . . 0.9300 no
C22 C23 . . 1.394(3) no
C23 C24 . . 1.374(3) yes
C23 H23A . . 0.9300 no
C24 H24A . . 0.9300 no
C25 C26 . . 1.514(9) no
C25 H25A . . 0.9700 no
C25 H25B . . 0.9700 no
C26 H26A . . 0.9600 no
C26 H26B . . 0.9600 no
C26 H26C . . 0.9600 no
C25A C26A . . 1.470(17) no
C25A H25C . . 0.9700 no
C25A H25D . . 0.9700 no
C26A H26D . . 0.9600 no
C26A H26E . . 0.9600 no
C26A H26F . . 0.9600 no
C27 C28 . . 1.490(4) no
C27 H27A . . 0.9700 no
C27 H27B . . 0.9700 no
C28 H28A . . 0.9600 no
C28 H28B . . 0.9600 no
C28 H28C . . 0.9600 no

loop_
_geom_torsion_atom_site_label_1
_geom_torsion_atom_site_label_2
_geom_torsion_atom_site_label_3
_geom_torsion_atom_site_label_4
_geom_torsion
_geom_torsion_publ_flag
C1 N1 C2 C3 175.02(16) no
C6 N1 C2 C3 -62.6(2) no
N1 C2 C3 C18 -155.29(17) no
N1 C2 C3 C4 25.2(2) no
C18 C3 C4 O1 8.6(3) no
C2 C3 C4 O1 -171.88(18) no
C18 C3 C4 C5 -170.57(16) no
C2 C3 C4 C5 9.0(3) no
O1 C4 C5 C7 -3.8(3) no
C3 C4 C5 C7 175.30(17) no
O1 C4 C5 C6 173.43(19) no
C3 C4 C5 C6 -7.4(2) no
C1 N1 C6 C5 -173.42(16) no
C2 N1 C6 C5 64.22(19) no
C7 C5 C6 N1 148.72(18) no
C4 C5 C6 N1 -28.3(2) no
C4 C5 C7 C8 178.84(19) yes
C6 C5 C7 C8 1.8(3) no
C5 C7 C8 C9 -157.1(2) yes
C5 C7 C8 C13 22.4(3) no
C13 C8 C9 C10 -4.4(3) no
C7 C8 C9 C10 175.16(18) no
C8 C9 C10 C11 0.9(3) no
C16 N2 C11 C10 -176.3(2) no
C14 N2 C11 C10 9.3(3) no
C16 N2 C11 C12 3.5(3) no
C14 N2 C11 C12 -170.92(18) no
C9 C10 C11 N2 -176.94(19) no
C9 C10 C11 C12 3.3(3) no
N2 C11 C12 C13 176.27(18) no
C10 C11 C12 C13 -4.0(3) no
C11 C12 C13 C8 0.4(3) no
C9 C8 C13 C12 3.7(3) no
C7 C8 C13 C12 -175.80(18) no
C11 N2 C14 C15 -94.9(3) no
C16 N2 C14 C15 90.4(3) no
C11 N2 C16 C17 -88.7(3) no
C14 N2 C16 C17 86.1(2) no
C4 C3 C18 C19 179.44(18) yes
C2 C3 C18 C19 -0.1(3) no
C3 C18 C19 C24 -14.1(3) no
C3 C18 C19 C20 166.15(19) yes
C24 C19 C20 C21 0.7(3) no
C18 C19 C20 C21 -179.52(18) no
C19 C20 C21 C22 0.0(3) no
C27 N3 C22 C21 -174.5(2) no
C25 N3 C22 C21 15.6(4) no
C25A N3 C22 C21 -32.3(6) no
C27 N3 C22 C23 7.4(3) no
C25 N3 C22 C23 -162.6(3) no
C25A N3 C22 C23 149.6(6) no
C20 C21 C22 N3 -177.9(2) no
C20 C21 C22 C23 0.3(3) no
N3 C22 C23 C24 176.9(2) no
C21 C22 C23 C24 -1.4(3) no
C22 C23 C24 C19 2.3(3) no
C20 C19 C24 C23 -1.8(3) no
C18 C19 C24 C23 178.44(18) no
C22 N3 C25 C26 -94.1(4) no
C27 N3 C25 C26 95.5(4) no
C25A N3 C25 C26 3.3(6) no
C22 N3 C25A C26A 107.1(7) no
C27 N3 C25A C26A -106.9(6) no
C25 N3 C25A C26A 0.5(6) no
C22 N3 C27 C28 75.6(3) no
C25 N3 C27 C28 -114.1(4) no
C25A N3 C27 C28 -68.5(6) no
